data_7241390
loop_
_publ_author_name
'Du, Yanqing'
'Liang, Fengying'
'Hu, Mixia'
'Bu, Ren'
'Wang, Meiling'
'Tsuda, Akihiko'
'Eerdun, Chaolu'

_publ_section_title
;
 Hydroxychalcone dyes that serve as color indicators for pH and fluoride
 ions
;
_journal_issue 61
_journal_name_full 'RSC Advances'
_journal_page_first 37463
_journal_page_last 37472
_journal_paper_doi 10.1039/D0RA06719A
_journal_volume 10
_journal_year 2020
_chemical_formula_moiety 'C16 H14 O4'
_chemical_formula_sum 'C16 H14 O4'
_chemical_formula_weight 270.27
_space_group_crystal_system monoclinic
_space_group_IT_number 14
_space_group_name_Hall '-P 2ybc'
_space_group_name_H-M_alt 'P 1 21/c 1'
_atom_sites_solution_hydrogens mixed
_atom_sites_solution_primary iterative
_audit_creation_date 2020-07-23
_audit_creation_method
;
Olex2 1.3
(compiled Nov 21 2019 18:26:39 for OlexSys, GUI svn.r6003)
;
_audit_update_record
;
2020-07-23 deposited with the CCDC.	2020-10-05 downloaded from the CCDC.
;
_cell_angle_alpha 90
_cell_angle_beta 117.105(3)
_cell_angle_gamma 90
_cell_formula_units_Z 4
_cell_length_a 13.1097(7)
_cell_length_b 8.0041(5)
_cell_length_c 14.2334(8)
_cell_measurement_reflns_used 5202
_cell_measurement_temperature 293.15
_cell_measurement_theta_max 52.63
_cell_measurement_theta_min 3.79
_cell_volume 1329.50(14)
_computing_molecular_graphics 'Olex2 1.3 (Dolomanov et al., 2009)'
_computing_publication_material 'Olex2 1.3 (Dolomanov et al., 2009)'
_computing_structure_refinement 'SHELXL 2014/7 (Sheldrick, 2015)'
_computing_structure_solution 'olex2.solve (Bourhis et al., 2015)'
_diffrn_ambient_temperature 293.15
_diffrn_measured_fraction_theta_full 0.999
_diffrn_measured_fraction_theta_max 0.999
_diffrn_measurement_device_type 'Bruker APEX-II CCD'
_diffrn_measurement_method '\f and \w scans'
_diffrn_radiation_type CuK\a
_diffrn_radiation_wavelength 1.54178
_diffrn_reflns_av_R_equivalents 0.0560
_diffrn_reflns_av_unetI/netI 0.0242
_diffrn_reflns_Laue_measured_fraction_full 0.999
_diffrn_reflns_Laue_measured_fraction_max 0.999
_diffrn_reflns_limit_h_max 13
_diffrn_reflns_limit_h_min -13
_diffrn_reflns_limit_k_max 7
_diffrn_reflns_limit_k_min -8
_diffrn_reflns_limit_l_max 14
_diffrn_reflns_limit_l_min -14
_diffrn_reflns_number 16319
_diffrn_reflns_point_group_measured_fraction_full 0.999
_diffrn_reflns_point_group_measured_fraction_max 0.999
_diffrn_reflns_theta_full 52.709
_diffrn_reflns_theta_max 52.709
_diffrn_reflns_theta_min 3.788
_diffrn_source_current 1.0
_diffrn_source_power 0.05
_diffrn_source_voltage 50.0
_diffrn_standards_number 0
_exptl_absorpt_coefficient_mu 0.801
_exptl_absorpt_correction_T_max 0.923
_exptl_absorpt_correction_T_min 0.866
_exptl_crystal_colour yellow
_exptl_crystal_density_diffrn 1.350
_exptl_crystal_density_method 'not measured'
_exptl_crystal_description block
_exptl_crystal_F_000 568
_exptl_crystal_size_max 0.2
_exptl_crystal_size_mid 0.15
_exptl_crystal_size_min 0.10
_refine_diff_density_max 0.902
_refine_diff_density_min -0.220
_refine_diff_density_rms 0.051
_refine_ls_extinction_coef 0.0038(8)
_refine_ls_extinction_expression Fc^*^=kFc[1+0.001xFc^2^\l^3^/sin(2\q)]^-1/4^
_refine_ls_extinction_method 'SHELXL-2014/7 (Sheldrick 2014'
_refine_ls_goodness_of_fit_ref 1.061
_refine_ls_hydrogen_treatment mixed
_refine_ls_matrix_type full
_refine_ls_number_parameters 187
_refine_ls_number_reflns 1528
_refine_ls_number_restraints 0
_refine_ls_restrained_S_all 1.061
_refine_ls_R_factor_all 0.0790
_refine_ls_R_factor_gt 0.0605
_refine_ls_shift/su_max 0.000
_refine_ls_shift/su_mean 0.000
_refine_ls_structure_factor_coef Fsqd
_refine_ls_weighting_details 'w=1/[\s^2^(Fo^2^)+(0.0880P)^2^+1.4567P] where P=(Fo^2^+2Fc^2^)/3'
_refine_ls_weighting_scheme calc
_refine_ls_wR_factor_gt 0.1583
_refine_ls_wR_factor_ref 0.1716
_reflns_Friedel_coverage 0.000
_reflns_number_gt 1191
_reflns_number_total 1529
_reflns_threshold_expression 'I > 2\s(I)'
_cod_data_source_file d0ra06719a2.cif
_cod_data_source_block cu_170417a_0m
_cod_database_code 7241390
_shelx_shelxl_version_number 2014/7
_shelx_space_group_comment
;
The symmetry employed for this shelxl refinement is uniquely defined
by the following loop, which should always be used as a source of
symmetry information in preference to the above space-group names.
They are only intended as comments.
;
_olex2_refinement_description
;
1. Fixed Uiso
 At 1.2 times of:
  All C(H) groups
 At 1.5 times of:
  All C(H,H,H) groups, All O(H) groups
2.a Aromatic/amide H refined with riding coordinates:
 C3(H3), C7(H7), C8(H8), C14(H14), C13(H13), C12(H12), C11(H11), C15(H15),
 C16(H16)
2.b Idealised Me refined as rotating group:
 C1(H1A,H1B,H1C)
2.c Idealised tetrahedral OH refined as rotating group:
 O4(H4)
;
_olex2_submission_special_instructions 'No special instructions were received'

loop_
_space_group_symop_operation_xyz
'x, y, z'
'-x, y+1/2, -z+1/2'
'-x, -y, -z'
'x, -y-1/2, z-1/2'

loop_
_atom_site_label
_atom_site_type_symbol
_atom_site_fract_x
_atom_site_fract_y
_atom_site_fract_z
_atom_site_U_iso_or_equiv
_atom_site_adp_type
_atom_site_occupancy
_atom_site_site_symmetry_order
_atom_site_calc_flag
_atom_site_refinement_flags_posn
_atom_site_refinement_flags_adp
_atom_site_refinement_flags_occupancy
_atom_site_disorder_assembly
_atom_site_disorder_group
O1 O 0.8714(2) 0.3431(4) 0.9431(2) 0.0659(9) Uani 1 1 d . . . . .
O3 O 0.6942(2) 0.6126(4) 0.47742(19) 0.0661(10) Uani 1 1 d . . . . .
O2 O 0.8706(2) 0.4761(5) 0.6181(2) 0.0722(11) Uani 1 1 d . . . . .
H2 H 0.821(5) 0.526(7) 0.557(5) 0.108 Uiso 1 1 d . U . . .
O4 O 0.4111(3) 0.9556(5) 0.2194(3) 0.0897(12) Uani 1 1 d . . . . .
H4 H 0.3808 1.0099 0.1646 0.135 Uiso 1 1 calc R U . . .
C1 C 0.9781(4) 0.2567(6) 0.9789(3) 0.0694(13) Uani 1 1 d . . . . .
H1A H 0.9708 0.1703 0.9294 0.104 Uiso 1 1 calc R U . . .
H1B H 0.9984 0.2078 1.0467 0.104 Uiso 1 1 calc R U . . .
H1C H 1.0366 0.3339 0.9846 0.104 Uiso 1 1 calc R U . . .
C2 C 0.8248(4) 0.4145(5) 0.8458(3) 0.0485(11) Uani 1 1 d . . . . .
C3 C 0.8751(3) 0.4136(5) 0.7796(3) 0.0513(11) Uani 1 1 d . . . . .
H3 H 0.9468 0.3652 0.8012 0.062 Uiso 1 1 calc R U . . .
C4 C 0.8183(3) 0.4851(5) 0.6809(3) 0.0467(11) Uani 1 1 d . . . . .
C5 C 0.7108(3) 0.5603(5) 0.6461(3) 0.0416(10) Uani 1 1 d . . . . .
C6 C 0.6507(3) 0.6291(5) 0.5398(3) 0.0471(11) Uani 1 1 d . . . . .
C7 C 0.5420(3) 0.7153(5) 0.5041(3) 0.0485(11) Uani 1 1 d . . . . .
H7 H 0.5082 0.7203 0.5490 0.058 Uiso 1 1 calc R U . . .
C8 C 0.4887(3) 0.7872(5) 0.4098(3) 0.0478(11) Uani 1 1 d . . . . .
H8 H 0.5257 0.7798 0.3676 0.057 Uiso 1 1 calc R U . . .
C9 C 0.3804(3) 0.8757(5) 0.3644(3) 0.0419(10) Uani 1 1 d . . . . .
C14 C 0.3083(3) 0.8825(5) 0.4123(3) 0.0514(11) Uani 1 1 d . . . . .
H14 H 0.3305 0.8289 0.4766 0.062 Uiso 1 1 calc R U . . .
C13 C 0.2055(4) 0.9662(5) 0.3671(3) 0.0576(12) Uani 1 1 d . . . . .
H13 H 0.1594 0.9698 0.4010 0.069 Uiso 1 1 calc R U . . .
C12 C 0.1713(4) 1.0442(5) 0.2721(3) 0.0577(12) Uani 1 1 d . . . . .
H12 H 0.1015 1.1001 0.2413 0.069 Uiso 1 1 calc R U . . .
C11 C 0.2388(3) 1.0411(5) 0.2215(3) 0.0541(11) Uani 1 1 d . . . . .
H11 H 0.2151 1.0944 0.1569 0.065 Uiso 1 1 calc R U . . .
C10 C 0.3429(3) 0.9574(5) 0.2679(3) 0.0467(11) Uani 1 1 d . . . . .
C15 C 0.6637(3) 0.5617(5) 0.7173(3) 0.0498(11) Uani 1 1 d . . . . .
H15 H 0.5931 0.6127 0.6974 0.060 Uiso 1 1 calc R U . . .
C16 C 0.7187(4) 0.4904(5) 0.8145(3) 0.0562(12) Uani 1 1 d . . . . .
H16 H 0.6855 0.4925 0.8600 0.067 Uiso 1 1 calc R U . . .

loop_
_atom_site_aniso_label
_atom_site_aniso_U_11
_atom_site_aniso_U_22
_atom_site_aniso_U_33
_atom_site_aniso_U_23
_atom_site_aniso_U_13
_atom_site_aniso_U_12
O1 0.072(2) 0.083(2) 0.0470(18) 0.0129(15) 0.0319(15) 0.0169(17)
O3 0.0577(18) 0.107(3) 0.0402(16) 0.0058(16) 0.0279(15) 0.0123(17)
O2 0.0489(18) 0.127(3) 0.0511(17) 0.0144(18) 0.0320(15) 0.0155(18)
O4 0.073(2) 0.133(3) 0.079(2) 0.033(2) 0.047(2) 0.021(2)
C1 0.064(3) 0.084(4) 0.052(3) 0.012(2) 0.019(2) 0.010(3)
C2 0.060(3) 0.051(3) 0.037(2) -0.0012(19) 0.024(2) -0.001(2)
C3 0.041(2) 0.068(3) 0.043(2) -0.002(2) 0.018(2) -0.001(2)
C4 0.041(2) 0.065(3) 0.039(2) -0.005(2) 0.0217(19) -0.006(2)
C5 0.042(2) 0.049(2) 0.038(2) -0.0071(18) 0.0212(18) -0.0072(19)
C6 0.045(2) 0.056(3) 0.044(2) -0.009(2) 0.023(2) -0.009(2)
C7 0.047(2) 0.060(3) 0.040(2) -0.002(2) 0.0218(19) -0.002(2)
C8 0.046(2) 0.058(3) 0.042(2) -0.005(2) 0.0220(19) -0.004(2)
C9 0.046(2) 0.047(3) 0.037(2) -0.0041(18) 0.0227(19) -0.0069(19)
C14 0.059(3) 0.056(3) 0.044(2) -0.001(2) 0.028(2) -0.004(2)
C13 0.059(3) 0.070(3) 0.059(3) 0.003(2) 0.039(2) 0.003(2)
C12 0.052(3) 0.059(3) 0.066(3) 0.005(2) 0.030(2) 0.010(2)
C11 0.054(3) 0.056(3) 0.052(3) 0.009(2) 0.024(2) 0.001(2)
C10 0.047(2) 0.059(3) 0.045(2) -0.002(2) 0.030(2) -0.009(2)
C15 0.050(2) 0.060(3) 0.046(2) -0.001(2) 0.028(2) 0.005(2)
C16 0.063(3) 0.071(3) 0.051(3) 0.003(2) 0.040(2) 0.006(2)

loop_
_atom_type_symbol
_atom_type_description
_atom_type_scat_dispersion_real
_atom_type_scat_dispersion_imag
_atom_type_scat_source
C C 0.0181 0.0091 'International Tables Vol C Tables 4.2.6.8 and 6.1.1.4'
H H 0.0000 0.0000 'International Tables Vol C Tables 4.2.6.8 and 6.1.1.4'
N N 0.0311 0.0180 'International Tables Vol C Tables 4.2.6.8 and 6.1.1.4'
O O 0.0492 0.0322 'International Tables Vol C Tables 4.2.6.8 and 6.1.1.4'

loop_
_geom_angle_atom_site_label_1
_geom_angle_atom_site_label_2
_geom_angle_atom_site_label_3
_geom_angle
_geom_angle_site_symmetry_1
_geom_angle_site_symmetry_3
_geom_angle_publ_flag
C2 O1 C1 118.6(3) . . ?
C4 O2 H2 105(4) . . ?
C10 O4 H4 109.5 . . ?
O1 C1 H1A 109.5 . . ?
O1 C1 H1B 109.5 . . ?
O1 C1 H1C 109.5 . . ?
H1A C1 H1B 109.5 . . ?
H1A C1 H1C 109.5 . . ?
H1B C1 H1C 109.5 . . ?
O1 C2 C3 124.3(4) . . ?
O1 C2 C16 115.4(3) . . ?
C3 C2 C16 120.3(4) . . ?
C2 C3 H3 120.3 . . ?
C2 C3 C4 119.4(4) . . ?
C4 C3 H3 120.3 . . ?
O2 C4 C3 116.7(4) . . ?
O2 C4 C5 121.3(3) . . ?
C3 C4 C5 121.9(3) . . ?
C4 C5 C6 120.7(3) . . ?
C4 C5 C15 116.7(3) . . ?
C15 C5 C6 122.5(4) . . ?
O3 C6 C5 119.1(3) . . ?
O3 C6 C7 119.3(3) . . ?
C7 C6 C5 121.5(3) . . ?
C6 C7 H7 118.7 . . ?
C8 C7 C6 122.6(4) . . ?
C8 C7 H7 118.7 . . ?
C7 C8 H8 115.9 . . ?
C7 C8 C9 128.3(4) . . ?
C9 C8 H8 115.9 . . ?
C14 C9 C8 123.0(3) . . ?
C10 C9 C8 120.2(3) . . ?
C10 C9 C14 116.7(4) . . ?
C9 C14 H14 119.0 . . ?
C13 C14 C9 121.9(4) . . ?
C13 C14 H14 119.0 . . ?
C14 C13 H13 120.2 . . ?
C12 C13 C14 119.7(4) . . ?
C12 C13 H13 120.2 . . ?
C13 C12 H12 119.6 . . ?
C13 C12 C11 120.8(4) . . ?
C11 C12 H12 119.6 . . ?
C12 C11 H11 120.4 . . ?
C12 C11 C10 119.3(4) . . ?
C10 C11 H11 120.4 . . ?
O4 C10 C9 118.6(4) . . ?
O4 C10 C11 119.8(4) . . ?
C11 C10 C9 121.6(3) . . ?
C5 C15 H15 119.1 . . ?
C16 C15 C5 121.7(4) . . ?
C16 C15 H15 119.1 . . ?
C2 C16 H16 120.1 . . ?
C15 C16 C2 119.8(4) . . ?
C15 C16 H16 120.1 . . ?

loop_
_geom_bond_atom_site_label_1
_geom_bond_atom_site_label_2
_geom_bond_distance
_geom_bond_site_symmetry_2
_geom_bond_publ_flag
O1 C1 1.430(5) . ?
O1 C2 1.359(4) . ?
O3 C6 1.262(4) . ?
O2 H2 0.91(6) . ?
O2 C4 1.354(4) . ?
O4 H4 0.8200 . ?
O4 C10 1.355(4) . ?
C1 H1A 0.9600 . ?
C1 H1B 0.9600 . ?
C1 H1C 0.9600 . ?
C2 C3 1.373(5) . ?
C2 C16 1.393(6) . ?
C3 H3 0.9300 . ?
C3 C4 1.379(5) . ?
C4 C5 1.399(5) . ?
C5 C6 1.458(5) . ?
C5 C15 1.407(5) . ?
C6 C7 1.451(5) . ?
C7 H7 0.9300 . ?
C7 C8 1.329(5) . ?
C8 H8 0.9300 . ?
C8 C9 1.449(5) . ?
C9 C14 1.396(5) . ?
C9 C10 1.393(5) . ?
C14 H14 0.9300 . ?
C14 C13 1.375(6) . ?
C13 H13 0.9300 . ?
C13 C12 1.366(6) . ?
C12 H12 0.9300 . ?
C12 C11 1.371(6) . ?
C11 H11 0.9300 . ?
C11 C10 1.388(6) . ?
C15 H15 0.9300 . ?
C15 C16 1.361(5) . ?
C16 H16 0.9300 . ?

loop_
_geom_hbond_atom_site_label_D
_geom_hbond_atom_site_label_H
_geom_hbond_atom_site_label_A
_geom_hbond_distance_DH
_geom_hbond_distance_HA
_geom_hbond_distance_DA
_geom_hbond_angle_DHA
_geom_hbond_site_symmetry_A
O2 H2 O3 0.91(6) 1.68(6) 2.517(4) 152(5) .
O4 H4 O3 0.82 1.98 2.794(4) 172.4 2_655

loop_
_geom_torsion_atom_site_label_1
_geom_torsion_atom_site_label_2
_geom_torsion_atom_site_label_3
_geom_torsion_atom_site_label_4
_geom_torsion
_geom_torsion_site_symmetry_1
_geom_torsion_site_symmetry_2
_geom_torsion_site_symmetry_3
_geom_torsion_site_symmetry_4
_geom_torsion_publ_flag
O1 C2 C3 C4 177.8(4) . . . . ?
O1 C2 C16 C15 -178.3(4) . . . . ?
O3 C6 C7 C8 -4.3(6) . . . . ?
O2 C4 C5 C6 1.0(6) . . . . ?
O2 C4 C5 C15 179.5(4) . . . . ?
C1 O1 C2 C3 -2.0(6) . . . . ?
C1 O1 C2 C16 177.5(4) . . . . ?
C2 C3 C4 O2 -178.1(4) . . . . ?
C2 C3 C4 C5 0.5(6) . . . . ?
C3 C2 C16 C15 1.1(6) . . . . ?
C3 C4 C5 C6 -177.6(4) . . . . ?
C3 C4 C5 C15 0.9(6) . . . . ?
C4 C5 C6 O3 3.6(6) . . . . ?
C4 C5 C6 C7 -176.7(4) . . . . ?
C4 C5 C15 C16 -1.3(6) . . . . ?
C5 C6 C7 C8 176.1(4) . . . . ?
C5 C15 C16 C2 0.4(6) . . . . ?
C6 C5 C15 C16 177.1(4) . . . . ?
C6 C7 C8 C9 179.6(4) . . . . ?
C7 C8 C9 C14 -7.1(6) . . . . ?
C7 C8 C9 C10 173.7(4) . . . . ?
C8 C9 C14 C13 -179.5(4) . . . . ?
C8 C9 C10 O4 -1.6(6) . . . . ?
C8 C9 C10 C11 179.0(4) . . . . ?
C9 C14 C13 C12 0.6(6) . . . . ?
C14 C9 C10 O4 179.1(4) . . . . ?
C14 C9 C10 C11 -0.2(6) . . . . ?
C14 C13 C12 C11 -0.5(6) . . . . ?
C13 C12 C11 C10 0.0(6) . . . . ?
C12 C11 C10 O4 -179.0(4) . . . . ?
C12 C11 C10 C9 0.3(6) . . . . ?
C10 C9 C14 C13 -0.3(6) . . . . ?
C15 C5 C6 O3 -174.7(4) . . . . ?
C15 C5 C6 C7 4.9(6) . . . . ?
C16 C2 C3 C4 -1.6(6) . . . . ?
